data_7061834
loop_
_publ_author_name
'Castro, Jes\'us'
'Ferraro, Valentina'
'Bortoluzzi, Marco'

_publ_section_title
;
 Visible-emitting Cu(i) complexes with N-functionalized
 benzotriazole-based ligands
;
_journal_issue 39
_journal_name_full 'New Journal of Chemistry'
_journal_page_first 18938
_journal_page_last 18951
_journal_paper_doi 10.1039/D2NJ03165E
_journal_volume 46
_journal_year 2022
_chemical_formula_moiety 'C47 H38 Cu N4 P2, B F4'
_chemical_formula_sum 'C47 H38 B Cu F4 N4 P2'
_chemical_formula_weight 871.10
_space_group_crystal_system triclinic
_space_group_IT_number 2
_space_group_name_Hall '-P 1'
_space_group_name_H-M_alt 'P -1'
_atom_sites_solution_hydrogens geom
_atom_sites_solution_primary dual
_audit_creation_method SHELXL-2018/3
_audit_update_record
;
2021-07-30 deposited with the CCDC.	2022-09-08 downloaded from the CCDC.
;
_cell_angle_alpha 73.092(2)
_cell_angle_beta 68.530(2)
_cell_angle_gamma 63.003(2)
_cell_formula_units_Z 2
_cell_length_a 12.5593(9)
_cell_length_b 13.8159(9)
_cell_length_c 14.4530(9)
_cell_measurement_reflns_used 9201
_cell_measurement_temperature 100(2)
_cell_measurement_theta_max 28.30
_cell_measurement_theta_min 3.01
_cell_volume 2055.9(2)
_computing_cell_refinement 'Bruker SAINT'
_computing_data_collection 'Bruker APEX3'
_computing_data_reduction 'Bruker SAINT'
_computing_molecular_graphics 'ORTEP3 for Windows (Farrugia, 2012)'
_computing_structure_refinement 'SHELXL-2018/3 (Sheldrick, 2018)'
_computing_structure_solution 'SHELXT 2018/2 (Sheldrick, 2018)'
_diffrn_ambient_temperature 100(2)
_diffrn_measured_fraction_theta_full 0.998
_diffrn_measured_fraction_theta_max 0.998
_diffrn_measurement_device_type 'Bruker D8 Venture Photon II CMOS'
_diffrn_measurement_method '\f and \w scans'
_diffrn_radiation_monochromator 'Incoatec HeliosTM multilayer optics'
_diffrn_radiation_source 'Incoatec high brillance I\muS microsource'
_diffrn_radiation_type MoK\a
_diffrn_radiation_wavelength 0.71073
_diffrn_reflns_av_R_equivalents 0.0266
_diffrn_reflns_av_unetI/netI 0.0147
_diffrn_reflns_Laue_measured_fraction_full 0.998
_diffrn_reflns_Laue_measured_fraction_max 0.998
_diffrn_reflns_limit_h_max 16
_diffrn_reflns_limit_h_min -16
_diffrn_reflns_limit_k_max 18
_diffrn_reflns_limit_k_min -18
_diffrn_reflns_limit_l_max 19
_diffrn_reflns_limit_l_min -19
_diffrn_reflns_number 92382
_diffrn_reflns_point_group_measured_fraction_full 0.998
_diffrn_reflns_point_group_measured_fraction_max 0.998
_diffrn_reflns_theta_full 25.242
_diffrn_reflns_theta_max 28.315
_diffrn_reflns_theta_min 2.928
_exptl_absorpt_coefficient_mu 0.667
_exptl_absorpt_correction_T_max 0.7457
_exptl_absorpt_correction_T_min 0.6946
_exptl_absorpt_correction_type multi-scan
_exptl_absorpt_process_details 'SADABS-2016/2 (Bruker AXS Inc.)'
_exptl_crystal_colour yellow
_exptl_crystal_density_diffrn 1.407
_exptl_crystal_description prism
_exptl_crystal_F_000 896
_exptl_crystal_size_max 0.243
_exptl_crystal_size_mid 0.202
_exptl_crystal_size_min 0.183
_refine_diff_density_max 0.395
_refine_diff_density_min -0.373
_refine_diff_density_rms 0.050
_refine_ls_extinction_method none
_refine_ls_goodness_of_fit_ref 1.041
_refine_ls_hydrogen_treatment constr
_refine_ls_matrix_type full
_refine_ls_number_parameters 532
_refine_ls_number_reflns 10220
_refine_ls_number_restraints 0
_refine_ls_restrained_S_all 1.041
_refine_ls_R_factor_all 0.0287
_refine_ls_R_factor_gt 0.0268
_refine_ls_shift/su_max 0.001
_refine_ls_shift/su_mean 0.000
_refine_ls_structure_factor_coef Fsqd
_refine_ls_weighting_details 'w=1/[\s^2^(Fo^2^)+(0.0249P)^2^+1.4596P] where P=(Fo^2^+2Fc^2^)/3'
_refine_ls_weighting_scheme calc
_refine_ls_wR_factor_gt 0.0656
_refine_ls_wR_factor_ref 0.0667
_reflns_Friedel_coverage 0.000
_reflns_number_gt 9675
_reflns_number_total 10220
_reflns_threshold_expression 'I > 2\s(I)'
_cod_data_source_file d2nj03165e3.cif
_cod_data_source_block Cu_pybtz_PPh3
_cod_depositor_comments 'Adding full bibliography for 7061834--7061843.cif.'
_cod_database_code 7061834
_shelx_shelxl_version_number 2018/3
_shelx_space_group_comment
;
The symmetry employed for this shelxl refinement is uniquely defined
by the following loop, which should always be used as a source of
symmetry information in preference to the above space-group names.
They are only intended as comments.
;
_shelx_estimated_absorpt_t_min 0.855
_shelx_estimated_absorpt_t_max 0.888

loop_
_space_group_symop_operation_xyz
'x, y, z'
'-x, -y, -z'

loop_
_atom_site_label
_atom_site_type_symbol
_atom_site_fract_x
_atom_site_fract_y
_atom_site_fract_z
_atom_site_U_iso_or_equiv
_atom_site_adp_type
_atom_site_occupancy
_atom_site_site_symmetry_order
_atom_site_calc_flag
_atom_site_refinement_flags_posn
_atom_site_refinement_flags_adp
_atom_site_refinement_flags_occupancy
_atom_site_disorder_assembly
_atom_site_disorder_group
Cu Cu 0.28781(2) 0.38629(2) 0.28056(2) 0.01346(4) Uani 1 1 d . . . . .
P1 P 0.48518(3) 0.36262(2) 0.25715(2) 0.01278(6) Uani 1 1 d . . . . .
P2 P 0.21840(3) 0.25615(2) 0.37391(2) 0.01318(6) Uani 1 1 d . . . . .
N1 N 0.21482(10) 0.46273(9) 0.15882(8) 0.01494(19) Uani 1 1 d . . . . .
C2 C 0.21042(12) 0.41351(11) 0.09333(10) 0.0178(2) Uani 1 1 d . . . . .
H2 H 0.249962 0.335734 0.098643 0.021 Uiso 1 1 calc R U . . .
C3 C 0.15062(12) 0.47140(11) 0.01832(10) 0.0200(3) Uani 1 1 d . . . . .
H3 H 0.151132 0.434156 -0.027802 0.024 Uiso 1 1 calc R U . . .
C4 C 0.09017(12) 0.58455(11) 0.01200(10) 0.0205(3) Uani 1 1 d . . . . .
H4 H 0.048616 0.625949 -0.038739 0.025 Uiso 1 1 calc R U . . .
C5 C 0.09074(12) 0.63700(11) 0.08029(10) 0.0185(2) Uani 1 1 d . . . . .
H5 H 0.048183 0.714256 0.078747 0.022 Uiso 1 1 calc R U . . .
C6 C 0.15566(11) 0.57251(10) 0.15073(9) 0.0146(2) Uani 1 1 d . . . . .
N11 N 0.16333(10) 0.61824(8) 0.22289(8) 0.01468(19) Uani 1 1 d . . . . .
N12 N 0.19029(10) 0.55057(9) 0.30935(8) 0.0161(2) Uani 1 1 d . . . . .
N13 N 0.19678(10) 0.60528(9) 0.36501(8) 0.0190(2) Uani 1 1 d . . . . .
C14 C 0.17559(12) 0.71092(10) 0.31495(10) 0.0183(2) Uani 1 1 d . . . . .
C15 C 0.17759(14) 0.79972(12) 0.34204(11) 0.0248(3) Uani 1 1 d . . . . .
H15 H 0.188347 0.794931 0.405182 0.030 Uiso 1 1 calc R U . . .
C16 C 0.16319(14) 0.89402(12) 0.27262(12) 0.0284(3) Uani 1 1 d . . . . .
H16 H 0.164403 0.955625 0.288309 0.034 Uiso 1 1 calc R U . . .
C17 C 0.14666(14) 0.90187(11) 0.17880(12) 0.0263(3) Uani 1 1 d . . . . .
H17 H 0.139095 0.967960 0.132530 0.032 Uiso 1 1 calc R U . . .
C18 C 0.14119(13) 0.81619(11) 0.15237(10) 0.0216(3) Uani 1 1 d . . . . .
H18 H 0.128289 0.821988 0.089848 0.026 Uiso 1 1 calc R U . . .
C19 C 0.15570(11) 0.72052(10) 0.22285(9) 0.0162(2) Uani 1 1 d . . . . .
C21 C 0.51653(11) 0.32623(10) 0.37944(9) 0.0143(2) Uani 1 1 d . . . . .
C22 C 0.59292(12) 0.21968(10) 0.41219(9) 0.0168(2) Uani 1 1 d . . . . .
H22 H 0.633333 0.165458 0.369044 0.020 Uiso 1 1 calc R U . . .
C23 C 0.60996(13) 0.19280(11) 0.50784(10) 0.0206(3) Uani 1 1 d . . . . .
H23 H 0.662162 0.120324 0.529522 0.025 Uiso 1 1 calc R U . . .
C24 C 0.55118(13) 0.27120(12) 0.57166(10) 0.0210(3) Uani 1 1 d . . . . .
H24 H 0.564018 0.252977 0.636443 0.025 Uiso 1 1 calc R U . . .
C25 C 0.47341(12) 0.37654(11) 0.54007(10) 0.0198(2) Uani 1 1 d . . . . .
H25 H 0.432348 0.430202 0.583827 0.024 Uiso 1 1 calc R U . . .
C26 C 0.45509(12) 0.40419(11) 0.44481(10) 0.0174(2) Uani 1 1 d . . . . .
H26 H 0.400768 0.476132 0.424276 0.021 Uiso 1 1 calc R U . . .
C31 C 0.51143(11) 0.48935(10) 0.19922(9) 0.0151(2) Uani 1 1 d . . . . .
C32 C 0.45942(12) 0.55307(11) 0.11991(10) 0.0201(3) Uani 1 1 d . . . . .
H32 H 0.415725 0.528110 0.096921 0.024 Uiso 1 1 calc R U . . .
C33 C 0.47112(14) 0.65281(12) 0.07431(11) 0.0267(3) Uani 1 1 d . . . . .
H33 H 0.435094 0.695594 0.020668 0.032 Uiso 1 1 calc R U . . .
C34 C 0.53505(14) 0.68985(12) 0.10685(11) 0.0268(3) Uani 1 1 d . . . . .
H34 H 0.541378 0.758654 0.076607 0.032 Uiso 1 1 calc R U . . .
C35 C 0.58976(14) 0.62622(12) 0.18369(11) 0.0243(3) Uani 1 1 d . . . . .
H35 H 0.635273 0.650699 0.205085 0.029 Uiso 1 1 calc R U . . .
C36 C 0.57819(13) 0.52639(11) 0.22965(10) 0.0192(2) Uani 1 1 d . . . . .
H36 H 0.616088 0.483149 0.282188 0.023 Uiso 1 1 calc R U . . .
C41 C 0.61897(11) 0.25784(10) 0.18795(9) 0.0150(2) Uani 1 1 d . . . . .
C42 C 0.60249(12) 0.17839(10) 0.15992(9) 0.0167(2) Uani 1 1 d . . . . .
H42 H 0.520999 0.183190 0.170906 0.020 Uiso 1 1 calc R U . . .
C43 C 0.70538(13) 0.09170(11) 0.11570(10) 0.0205(3) Uani 1 1 d . . . . .
H43 H 0.693988 0.038237 0.095559 0.025 Uiso 1 1 calc R U . . .
C44 C 0.82405(13) 0.08385(11) 0.10129(10) 0.0215(3) Uani 1 1 d . . . . .
H44 H 0.893994 0.023658 0.072948 0.026 Uiso 1 1 calc R U . . .
C45 C 0.84185(12) 0.16356(11) 0.12803(10) 0.0212(3) Uani 1 1 d . . . . .
H45 H 0.923499 0.158142 0.117413 0.025 Uiso 1 1 calc R U . . .
C46 C 0.73936(12) 0.25089(11) 0.17027(10) 0.0190(2) Uani 1 1 d . . . . .
H46 H 0.750992 0.306206 0.187265 0.023 Uiso 1 1 calc R U . . .
C51 C 0.32808(11) 0.12556(10) 0.33084(9) 0.0154(2) Uani 1 1 d . . . . .
C52 C 0.42604(12) 0.05925(10) 0.37436(10) 0.0181(2) Uani 1 1 d . . . . .
H52 H 0.427548 0.076759 0.432634 0.022 Uiso 1 1 calc R U . . .
C53 C 0.52124(12) -0.03224(11) 0.33261(10) 0.0220(3) Uani 1 1 d . . . . .
H53 H 0.587168 -0.077276 0.362840 0.026 Uiso 1 1 calc R U . . .
C54 C 0.52046(13) -0.05809(11) 0.24711(11) 0.0237(3) Uani 1 1 d . . . . .
H54 H 0.585837 -0.120566 0.218814 0.028 Uiso 1 1 calc R U . . .
C55 C 0.42412(13) 0.00736(12) 0.20290(11) 0.0237(3) Uani 1 1 d . . . . .
H55 H 0.423734 -0.010420 0.144311 0.028 Uiso 1 1 calc R U . . .
C56 C 0.32783(12) 0.09920(11) 0.24419(10) 0.0194(2) Uani 1 1 d . . . . .
H56 H 0.262115 0.143872 0.213653 0.023 Uiso 1 1 calc R U . . .
C61 C 0.06773(11) 0.27537(10) 0.36696(9) 0.0159(2) Uani 1 1 d . . . . .
C62 C 0.03471(13) 0.18946(11) 0.37334(11) 0.0212(3) Uani 1 1 d . . . . .
H62 H 0.094155 0.115885 0.377481 0.025 Uiso 1 1 calc R U . . .
C63 C -0.08479(14) 0.21102(13) 0.37366(11) 0.0262(3) Uani 1 1 d . . . . .
H63 H -0.106348 0.152376 0.376566 0.031 Uiso 1 1 calc R U . . .
C64 C -0.17253(14) 0.31797(13) 0.36974(12) 0.0301(3) Uani 1 1 d . . . . .
H64 H -0.254708 0.332421 0.371485 0.036 Uiso 1 1 calc R U . . .
C65 C -0.14060(14) 0.40367(13) 0.36330(14) 0.0345(4) Uani 1 1 d . . . . .
H65 H -0.200902 0.476939 0.360609 0.041 Uiso 1 1 calc R U . . .
C66 C -0.02047(13) 0.38288(11) 0.36077(12) 0.0248(3) Uani 1 1 d . . . . .
H66 H 0.001599 0.442161 0.354789 0.030 Uiso 1 1 calc R U . . .
C71 C 0.19755(11) 0.22883(10) 0.50947(9) 0.0156(2) Uani 1 1 d . . . . .
C72 C 0.20231(13) 0.30185(11) 0.55564(10) 0.0215(3) Uani 1 1 d . . . . .
H72 H 0.218738 0.364389 0.516320 0.026 Uiso 1 1 calc R U . . .
C73 C 0.18290(14) 0.28310(12) 0.65988(11) 0.0256(3) Uani 1 1 d . . . . .
H73 H 0.185730 0.333251 0.691192 0.031 Uiso 1 1 calc R U . . .
C74 C 0.15963(13) 0.19191(13) 0.71755(10) 0.0245(3) Uani 1 1 d . . . . .
H74 H 0.147174 0.179224 0.788233 0.029 Uiso 1 1 calc R U . . .
C75 C 0.15445(13) 0.11877(12) 0.67208(10) 0.0231(3) Uani 1 1 d . . . . .
H75 H 0.138318 0.056191 0.711695 0.028 Uiso 1 1 calc R U . . .
C76 C 0.17287(12) 0.13724(11) 0.56878(10) 0.0195(2) Uani 1 1 d . . . . .
H76 H 0.168706 0.087374 0.538043 0.023 Uiso 1 1 calc R U . . .
B1 B 0.80109(14) -0.17474(12) 0.00636(12) 0.0206(3) Uani 1 1 d . . . . .
F1 F 0.87568(7) -0.13062(6) 0.01792(6) 0.02204(16) Uani 1 1 d . . . . .
F2 F 0.78762(9) -0.25588(8) 0.08875(7) 0.0323(2) Uani 1 1 d . . . . .
F3 F 0.86013(9) -0.22151(8) -0.08201(7) 0.0321(2) Uani 1 1 d . . . . .
F4 F 0.68601(9) -0.09253(8) 0.00203(8) 0.0378(2) Uani 1 1 d . . . . .

loop_
_atom_site_aniso_label
_atom_site_aniso_U_11
_atom_site_aniso_U_22
_atom_site_aniso_U_33
_atom_site_aniso_U_23
_atom_site_aniso_U_13
_atom_site_aniso_U_12
Cu 0.01352(7) 0.01216(7) 0.01574(7) -0.00069(5) -0.00597(5) -0.00521(5)
P1 0.01251(14) 0.01306(13) 0.01373(14) -0.00288(11) -0.00393(11) -0.00502(11)
P2 0.01245(14) 0.01278(14) 0.01500(14) -0.00117(11) -0.00487(11) -0.00518(11)
N1 0.0151(5) 0.0150(5) 0.0157(5) -0.0021(4) -0.0048(4) -0.0064(4)
C2 0.0187(6) 0.0171(6) 0.0198(6) -0.0044(5) -0.0058(5) -0.0072(5)
C3 0.0221(6) 0.0238(6) 0.0185(6) -0.0048(5) -0.0071(5) -0.0104(5)
C4 0.0210(6) 0.0243(6) 0.0179(6) -0.0002(5) -0.0095(5) -0.0088(5)
C5 0.0183(6) 0.0170(6) 0.0188(6) -0.0014(5) -0.0075(5) -0.0048(5)
C6 0.0145(5) 0.0162(5) 0.0139(5) -0.0025(4) -0.0033(4) -0.0069(4)
N11 0.0167(5) 0.0126(5) 0.0142(5) -0.0012(4) -0.0060(4) -0.0045(4)
N12 0.0180(5) 0.0159(5) 0.0138(5) -0.0019(4) -0.0061(4) -0.0048(4)
N13 0.0209(5) 0.0171(5) 0.0189(5) -0.0056(4) -0.0077(4) -0.0037(4)
C14 0.0169(6) 0.0172(6) 0.0203(6) -0.0052(5) -0.0062(5) -0.0039(5)
C15 0.0258(7) 0.0226(7) 0.0303(7) -0.0102(6) -0.0111(6) -0.0067(5)
C16 0.0303(8) 0.0194(6) 0.0404(8) -0.0100(6) -0.0098(6) -0.0104(6)
C17 0.0291(7) 0.0165(6) 0.0316(7) -0.0015(5) -0.0061(6) -0.0104(5)
C18 0.0242(7) 0.0170(6) 0.0216(6) -0.0016(5) -0.0053(5) -0.0078(5)
C19 0.0152(5) 0.0143(5) 0.0184(6) -0.0046(4) -0.0035(4) -0.0048(4)
C21 0.0134(5) 0.0177(6) 0.0145(5) -0.0016(4) -0.0038(4) -0.0087(4)
C22 0.0169(6) 0.0163(6) 0.0178(6) -0.0018(4) -0.0038(5) -0.0081(5)
C23 0.0208(6) 0.0197(6) 0.0200(6) 0.0034(5) -0.0077(5) -0.0089(5)
C24 0.0228(6) 0.0278(7) 0.0158(6) 0.0013(5) -0.0071(5) -0.0139(5)
C25 0.0213(6) 0.0244(6) 0.0166(6) -0.0050(5) -0.0040(5) -0.0112(5)
C26 0.0165(6) 0.0178(6) 0.0182(6) -0.0032(5) -0.0053(5) -0.0062(5)
C31 0.0143(5) 0.0146(5) 0.0148(5) -0.0035(4) -0.0015(4) -0.0055(4)
C32 0.0167(6) 0.0239(6) 0.0172(6) 0.0003(5) -0.0039(5) -0.0085(5)
C33 0.0235(7) 0.0248(7) 0.0221(7) 0.0054(5) -0.0048(5) -0.0078(6)
C34 0.0296(7) 0.0187(6) 0.0244(7) -0.0004(5) 0.0019(6) -0.0119(6)
C35 0.0304(7) 0.0240(7) 0.0219(6) -0.0067(5) 0.0004(5) -0.0175(6)
C36 0.0241(6) 0.0199(6) 0.0162(6) -0.0030(5) -0.0045(5) -0.0114(5)
C41 0.0160(6) 0.0144(5) 0.0128(5) -0.0018(4) -0.0031(4) -0.0052(4)
C42 0.0190(6) 0.0167(6) 0.0143(5) -0.0011(4) -0.0036(4) -0.0083(5)
C43 0.0273(7) 0.0157(6) 0.0157(6) -0.0027(5) -0.0016(5) -0.0092(5)
C44 0.0222(6) 0.0158(6) 0.0154(6) -0.0014(5) 0.0012(5) -0.0036(5)
C45 0.0161(6) 0.0230(6) 0.0187(6) -0.0013(5) -0.0011(5) -0.0067(5)
C46 0.0174(6) 0.0201(6) 0.0192(6) -0.0036(5) -0.0028(5) -0.0083(5)
C51 0.0151(5) 0.0137(5) 0.0168(6) -0.0011(4) -0.0027(4) -0.0071(4)
C52 0.0170(6) 0.0179(6) 0.0177(6) -0.0004(5) -0.0037(5) -0.0075(5)
C53 0.0165(6) 0.0182(6) 0.0239(6) 0.0008(5) -0.0028(5) -0.0052(5)
C54 0.0215(6) 0.0156(6) 0.0273(7) -0.0058(5) 0.0021(5) -0.0070(5)
C55 0.0268(7) 0.0230(6) 0.0234(6) -0.0087(5) -0.0014(5) -0.0124(6)
C56 0.0202(6) 0.0192(6) 0.0205(6) -0.0034(5) -0.0056(5) -0.0088(5)
C61 0.0143(5) 0.0187(6) 0.0156(5) -0.0014(4) -0.0047(4) -0.0075(5)
C62 0.0195(6) 0.0204(6) 0.0264(7) -0.0039(5) -0.0074(5) -0.0091(5)
C63 0.0252(7) 0.0314(7) 0.0307(7) -0.0030(6) -0.0099(6) -0.0177(6)
C64 0.0194(7) 0.0365(8) 0.0379(8) 0.0045(7) -0.0140(6) -0.0151(6)
C65 0.0181(7) 0.0248(7) 0.0562(11) 0.0025(7) -0.0155(7) -0.0059(6)
C66 0.0180(6) 0.0192(6) 0.0375(8) -0.0003(6) -0.0100(6) -0.0080(5)
C71 0.0129(5) 0.0176(6) 0.0152(5) -0.0022(4) -0.0043(4) -0.0048(4)
C72 0.0238(7) 0.0209(6) 0.0216(6) -0.0041(5) -0.0071(5) -0.0091(5)
C73 0.0261(7) 0.0290(7) 0.0232(7) -0.0108(6) -0.0083(5) -0.0068(6)
C74 0.0173(6) 0.0348(8) 0.0151(6) -0.0059(5) -0.0029(5) -0.0048(5)
C75 0.0199(6) 0.0267(7) 0.0190(6) 0.0018(5) -0.0049(5) -0.0094(5)
C76 0.0193(6) 0.0212(6) 0.0184(6) -0.0020(5) -0.0044(5) -0.0093(5)
B1 0.0199(7) 0.0201(7) 0.0228(7) -0.0069(6) -0.0064(6) -0.0061(6)
F1 0.0222(4) 0.0199(4) 0.0261(4) -0.0048(3) -0.0053(3) -0.0101(3)
F2 0.0387(5) 0.0300(5) 0.0315(5) -0.0021(4) -0.0035(4) -0.0224(4)
F3 0.0373(5) 0.0313(5) 0.0266(4) -0.0139(4) -0.0125(4) -0.0040(4)
F4 0.0236(4) 0.0389(5) 0.0484(6) -0.0180(5) -0.0179(4) 0.0028(4)

loop_
_atom_type_symbol
_atom_type_description
_atom_type_scat_dispersion_real
_atom_type_scat_dispersion_imag
_atom_type_scat_source
C C 0.0033 0.0016 'International Tables Vol C Tables 4.2.6.8 and 6.1.1.4'
H H 0.0000 0.0000 'International Tables Vol C Tables 4.2.6.8 and 6.1.1.4'
B B 0.0013 0.0007 'International Tables Vol C Tables 4.2.6.8 and 6.1.1.4'
N N 0.0061 0.0033 'International Tables Vol C Tables 4.2.6.8 and 6.1.1.4'
F F 0.0171 0.0103 'International Tables Vol C Tables 4.2.6.8 and 6.1.1.4'
P P 0.1023 0.0942 'International Tables Vol C Tables 4.2.6.8 and 6.1.1.4'
Cu Cu 0.3201 1.2651 'International Tables Vol C Tables 4.2.6.8 and 6.1.1.4'

loop_
_geom_angle_atom_site_label_1
_geom_angle_atom_site_label_2
_geom_angle_atom_site_label_3
_geom_angle
_geom_angle_site_symmetry_1
_geom_angle_site_symmetry_3
_geom_angle_publ_flag
N1 Cu N12 78.51(4) . . ?
N1 Cu P2 111.66(3) . . ?
N12 Cu P2 120.82(3) . . ?
N1 Cu P1 117.03(3) . . ?
N12 Cu P1 101.08(3) . . ?
P2 Cu P1 120.417(13) . . ?
C41 P1 C31 104.19(6) . . ?
C41 P1 C21 101.69(6) . . ?
C31 P1 C21 105.21(6) . . ?
C41 P1 Cu 122.72(4) . . ?
C31 P1 Cu 112.18(4) . . ?
C21 P1 Cu 109.18(4) . . ?
C51 P2 C61 106.13(6) . . ?
C51 P2 C71 104.52(6) . . ?
C61 P2 C71 102.02(6) . . ?
C51 P2 Cu 108.55(4) . . ?
C61 P2 Cu 115.19(4) . . ?
C71 P2 Cu 119.23(4) . . ?
C6 N1 C2 117.11(11) . . ?
C6 N1 Cu 115.77(8) . . ?
C2 N1 Cu 126.80(9) . . ?
N1 C2 C3 122.84(12) . . ?
C4 C3 C2 118.71(12) . . ?
C3 C4 C5 119.54(12) . . ?
C6 C5 C4 117.49(12) . . ?
N1 C6 C5 124.27(11) . . ?
N1 C6 N11 113.83(10) . . ?
C5 C6 N11 121.90(11) . . ?
C19 N11 N12 109.39(10) . . ?
C19 N11 C6 132.32(11) . . ?
N12 N11 C6 118.18(10) . . ?
N13 N12 N11 109.67(10) . . ?
N13 N12 Cu 133.48(8) . . ?
N11 N12 Cu 108.94(7) . . ?
N12 N13 C14 107.74(10) . . ?
N13 C14 C19 109.51(11) . . ?
N13 C14 C15 129.54(12) . . ?
C19 C14 C15 120.88(12) . . ?
C16 C15 C14 116.75(13) . . ?
C15 C16 C17 121.93(13) . . ?
C18 C17 C16 121.88(13) . . ?
C17 C18 C19 116.18(13) . . ?
N11 C19 C18 133.87(12) . . ?
N11 C19 C14 103.66(11) . . ?
C18 C19 C14 122.34(12) . . ?
C26 C21 C22 119.16(11) . . ?
C26 C21 P1 119.18(9) . . ?
C22 C21 P1 121.47(9) . . ?
C23 C22 C21 120.23(12) . . ?
C24 C23 C22 120.43(12) . . ?
C23 C24 C25 119.47(12) . . ?
C24 C25 C26 120.60(12) . . ?
C25 C26 C21 120.07(12) . . ?
C36 C31 C32 118.56(12) . . ?
C36 C31 P1 124.41(10) . . ?
C32 C31 P1 117.03(10) . . ?
C33 C32 C31 120.58(13) . . ?
C34 C33 C32 120.25(13) . . ?
C33 C34 C35 119.78(13) . . ?
C34 C35 C36 120.17(13) . . ?
C35 C36 C31 120.62(13) . . ?
C42 C41 C46 119.52(11) . . ?
C42 C41 P1 119.81(9) . . ?
C46 C41 P1 120.45(9) . . ?
C41 C42 C43 120.17(12) . . ?
C44 C43 C42 119.83(12) . . ?
C43 C44 C45 120.57(12) . . ?
C46 C45 C44 119.53(12) . . ?
C45 C46 C41 120.35(12) . . ?
C52 C51 C56 119.20(12) . . ?
C52 C51 P2 119.37(9) . . ?
C56 C51 P2 120.59(10) . . ?
C53 C52 C51 120.22(12) . . ?
C54 C53 C52 120.37(13) . . ?
C53 C54 C55 119.97(12) . . ?
C54 C55 C56 120.25(13) . . ?
C55 C56 C51 119.99(12) . . ?
C66 C61 C62 119.19(12) . . ?
C66 C61 P2 116.69(10) . . ?
C62 C61 P2 124.01(10) . . ?
C63 C62 C61 120.27(13) . . ?
C64 C63 C62 120.06(13) . . ?
C65 C64 C63 120.06(13) . . ?
C64 C65 C66 120.16(14) . . ?
C65 C66 C61 120.24(13) . . ?
C72 C71 C76 119.13(12) . . ?
C72 C71 P2 119.71(10) . . ?
C76 C71 P2 121.13(10) . . ?
C71 C72 C73 120.03(13) . . ?
C74 C73 C72 120.31(13) . . ?
C73 C74 C75 120.01(13) . . ?
C76 C75 C74 119.97(13) . . ?
C75 C76 C71 120.54(12) . . ?
F4 B1 F3 110.30(12) . . ?
F4 B1 F2 110.18(12) . . ?
F3 B1 F2 109.61(12) . . ?
F4 B1 F1 109.69(11) . . ?
F3 B1 F1 108.83(12) . . ?
F2 B1 F1 108.18(11) . . ?

loop_
_geom_bond_atom_site_label_1
_geom_bond_atom_site_label_2
_geom_bond_distance
_geom_bond_site_symmetry_2
_geom_bond_publ_flag
Cu N1 2.0670(10) . ?
Cu N12 2.1160(11) . ?
Cu P2 2.2279(3) . ?
Cu P1 2.2540(4) . ?
P1 C41 1.8228(12) . ?
P1 C31 1.8289(13) . ?
P1 C21 1.8289(12) . ?
P2 C51 1.8192(13) . ?
P2 C61 1.8246(13) . ?
P2 C71 1.8259(13) . ?
N1 C6 1.3430(16) . ?
N1 C2 1.3448(16) . ?
C2 C3 1.3875(18) . ?
C3 C4 1.3852(19) . ?
C4 C5 1.3875(18) . ?
C5 C6 1.3841(17) . ?
C6 N11 1.4171(15) . ?
N11 C19 1.3721(15) . ?
N11 N12 1.3759(14) . ?
N12 N13 1.2972(15) . ?
N13 C14 1.3778(17) . ?
C14 C19 1.4009(17) . ?
C14 C15 1.4049(18) . ?
C15 C16 1.377(2) . ?
C16 C17 1.412(2) . ?
C17 C18 1.3813(19) . ?
C18 C19 1.3971(18) . ?
C21 C26 1.3971(17) . ?
C21 C22 1.3986(17) . ?
C22 C23 1.3931(18) . ?
C23 C24 1.3877(19) . ?
C24 C25 1.3892(19) . ?
C25 C26 1.3930(18) . ?
C31 C36 1.3959(17) . ?
C31 C32 1.3981(17) . ?
C32 C33 1.3926(19) . ?
C33 C34 1.385(2) . ?
C34 C35 1.386(2) . ?
C35 C36 1.3940(18) . ?
C41 C42 1.3923(17) . ?
C41 C46 1.4000(18) . ?
C42 C43 1.3958(18) . ?
C43 C44 1.384(2) . ?
C44 C45 1.395(2) . ?
C45 C46 1.3887(18) . ?
C51 C52 1.3988(17) . ?
C51 C56 1.4037(18) . ?
C52 C53 1.3910(18) . ?
C53 C54 1.387(2) . ?
C54 C55 1.388(2) . ?
C55 C56 1.3956(19) . ?
C61 C66 1.3938(18) . ?
C61 C62 1.3945(18) . ?
C62 C63 1.3897(19) . ?
C63 C64 1.385(2) . ?
C64 C65 1.382(2) . ?
C65 C66 1.390(2) . ?
C71 C72 1.3937(18) . ?
C71 C76 1.4009(18) . ?
C72 C73 1.3992(19) . ?
C73 C74 1.383(2) . ?
C74 C75 1.391(2) . ?
C75 C76 1.3881(18) . ?
B1 F4 1.3847(17) . ?
B1 F3 1.3966(17) . ?
B1 F2 1.3970(18) . ?
B1 F1 1.4033(17) . ?
